data_4503791
loop_
_publ_author_name
'Wan, Chong-Qing'
'Li, Gui-Sheng'
'Chen, Xu-Dong'
'Mak, Thomas C. W.'

_publ_section_title
;
 Construction of Three-Dimensional Honeycomb-like Supramolecular Host
 Network with Dicationic Metallotecton Cu[(2-C4H3N2)2C(OH)2]22+through
 Cooperative Hydrogen-Bonding and Anion-\p Interactions
;
_journal_issue 11
_journal_name_full 'Crystal Growth &amp; Design'
_journal_page_first 3897
_journal_paper_doi 10.1021/cg800476a
_journal_volume 8
_journal_year 2008
_chemical_formula_sum 'C18 H25 B2 Cu F8 N8 O8.5'
_chemical_formula_weight 726.6
_chemical_name_systematic
; 
 ? 
;
_space_group_IT_number 148
_symmetry_cell_setting rhombohedral
_symmetry_space_group_name_Hall '-R 3'
_symmetry_space_group_name_H-M 'R -3 :H'
_atom_sites_solution_hydrogens geom
_atom_sites_solution_primary direct
_atom_sites_solution_secondary difmap
_audit_creation_method SHELXL-97
_cell_angle_alpha 90.00
_cell_angle_beta 90.00
_cell_angle_gamma 120.00
_cell_formula_units_Z 9
_cell_length_a 30.536(6)
_cell_length_b 30.536(6)
_cell_length_c 8.270(3)
_cell_measurement_temperature 293(2)
_cell_volume 6678(3)
_computing_cell_refinement 'Bruker SMART'
_computing_data_collection 'Bruker SMART'
_computing_data_reduction 'Bruker SAINT'
_computing_molecular_graphics 'Bruker SHEXLXTL'
_computing_publication_material 'Bruker SHEXLXTL'
_computing_structure_refinement 'SHELXL-97 (Sheldrick, 1997)'
_computing_structure_solution 'SHELXS-97 (Sheldrick, 1990)'
_diffrn_ambient_temperature 293(2)
_diffrn_measured_fraction_theta_full 0.996
_diffrn_measured_fraction_theta_max 0.996
_diffrn_radiation_monochromator graphite
_diffrn_radiation_source 'fine-focus sealed tube'
_diffrn_radiation_type MoK\a
_diffrn_radiation_wavelength 0.71073
_diffrn_reflns_av_R_equivalents 0.0601
_diffrn_reflns_av_sigmaI/netI 0.0490
_diffrn_reflns_limit_h_max 31
_diffrn_reflns_limit_h_min -36
_diffrn_reflns_limit_k_max 36
_diffrn_reflns_limit_k_min -36
_diffrn_reflns_limit_l_max 9
_diffrn_reflns_limit_l_min -9
_diffrn_reflns_number 11858
_diffrn_reflns_theta_full 25.01
_diffrn_reflns_theta_max 25.01
_diffrn_reflns_theta_min 2.58
_exptl_absorpt_coefficient_mu 0.835
_exptl_absorpt_correction_T_max 0.8575
_exptl_absorpt_correction_T_min 0.7207
_exptl_absorpt_correction_type multi-scan
_exptl_absorpt_process_details sadabs
_exptl_crystal_density_diffrn 1.543
_exptl_crystal_density_method 'not measured'
_exptl_crystal_F_000 3123
_exptl_crystal_size_max 0.42
_exptl_crystal_size_mid 0.31
_exptl_crystal_size_min 0.19
_refine_diff_density_max 0.825
_refine_diff_density_min -0.566
_refine_diff_density_rms 0.114
_refine_ls_extinction_method none
_refine_ls_goodness_of_fit_ref 1.110
_refine_ls_hydrogen_treatment constr
_refine_ls_matrix_type full
_refine_ls_number_parameters 200
_refine_ls_number_reflns 2605
_refine_ls_number_restraints 0
_refine_ls_restrained_S_all 1.110
_refine_ls_R_factor_all 0.1031
_refine_ls_R_factor_gt 0.0717
_refine_ls_shift/su_max 0.001
_refine_ls_shift/su_mean 0.000
_refine_ls_structure_factor_coef Fsqd
_refine_ls_weighting_details 'calc w=1/[\s^2^(Fo^2^)+(0.1027P)^2^+83.6300P] where P=(Fo^2^+2Fc^2^)/3'
_refine_ls_weighting_scheme calc
_refine_ls_wR_factor_gt 0.1888
_refine_ls_wR_factor_ref 0.2245
_reflns_number_gt 1902
_reflns_number_total 2605
_reflns_threshold_expression >2sigma(I)
_cod_data_source_file cg800476a_si_003.cif
_cod_data_source_block compound2
_cod_depositor_comments
;
The following automatic conversions were performed:

'_symmetry_cell_setting' value 'Rhombohedral' changed to
'rhombohedral' according to
/home/saulius/struct/CIF-dictionaries/cif_core.dic dictionary named
'cif_core.dic' version 2.4.1 from 2010-06-29.

Automatic conversion script
Id: cif_fix_values 1715 2011-07-08 13:25:40Z adriana 
;
_cod_original_sg_symbol_H-M R-3
_cod_original_formula_sum 'C18 H25 B2 Cu F8 N8 O8.50'
_cod_database_code 4503791

loop_
_symmetry_equiv_pos_as_xyz
'x, y, z'
'-y, x-y, z'
'-x+y, -x, z'
'x+2/3, y+1/3, z+1/3'
'-y+2/3, x-y+1/3, z+1/3'
'-x+y+2/3, -x+1/3, z+1/3'
'x+1/3, y+2/3, z+2/3'
'-y+1/3, x-y+2/3, z+2/3'
'-x+y+1/3, -x+2/3, z+2/3'
'-x, -y, -z'
'y, -x+y, -z'
'x-y, x, -z'
'-x+2/3, -y+1/3, -z+1/3'
'y+2/3, -x+y+1/3, -z+1/3'
'x-y+2/3, x+1/3, -z+1/3'
'-x+1/3, -y+2/3, -z+2/3'
'y+1/3, -x+y+2/3, -z+2/3'
'x-y+1/3, x+2/3, -z+2/3'

loop_
_atom_site_label
_atom_site_type_symbol
_atom_site_fract_x
_atom_site_fract_y
_atom_site_fract_z
_atom_site_U_iso_or_equiv
_atom_site_adp_type
_atom_site_occupancy
_atom_site_symmetry_multiplicity
_atom_site_calc_flag
_atom_site_refinement_flags
Cu1 Cu 0.0000 0.5000 0.5000 0.0279(4) Uani 1 2 d S
N1 N 0.05346(19) 0.50834(17) 0.3435(6) 0.0324(11) Uani 1 1 d .
N2 N 0.1339(3) 0.5284(3) 0.1468(10) 0.071(2) Uani 1 1 d .
N3 N 0.04155(17) 0.57515(16) 0.5473(5) 0.0265(10) Uani 1 1 d .
N4 N 0.10653(19) 0.67663(17) 0.6027(6) 0.0360(12) Uani 1 1 d .
C1 C 0.0457(3) 0.4921(2) 0.1924(8) 0.0477(17) Uani 1 1 d .
H1A H 0.0129 0.4735 0.1525 0.057 Uiso 1 1 calc R
C2 C 0.0863(4) 0.5029(3) 0.0943(10) 0.067(2) Uani 1 1 d .
H2A H 0.0802 0.4920 -0.0126 0.080 Uiso 1 1 calc R
C3 C 0.1411(3) 0.5439(3) 0.2974(10) 0.0535(19) Uani 1 1 d .
H3A H 0.1739 0.5619 0.3372 0.064 Uiso 1 1 calc R
C4 C 0.1013(2) 0.5343(2) 0.3985(8) 0.0338(14) Uani 1 1 d .
C5 C 0.1067(2) 0.5524(2) 0.5710(8) 0.0327(13) Uani 1 1 d .
C6 C 0.0907(2) 0.5924(2) 0.5760(7) 0.0279(12) Uani 1 1 d .
C7 C 0.1234(2) 0.6437(2) 0.6017(7) 0.0336(13) Uani 1 1 d .
H7A H 0.1576 0.6554 0.6184 0.040 Uiso 1 1 calc R
C8 C 0.0578(2) 0.6587(2) 0.5759(8) 0.0373(15) Uani 1 1 d .
H8A H 0.0454 0.6811 0.5748 0.045 Uiso 1 1 calc R
C9 C 0.0247(2) 0.6081(2) 0.5496(7) 0.0326(13) Uani 1 1 d .
H9A H -0.0095 0.5967 0.5333 0.039 Uiso 1 1 calc R
O1 O 0.15591(16) 0.56991(17) 0.6207(6) 0.0490(12) Uani 1 1 d .
H1B H 0.1606 0.5843 0.7080 0.074 Uiso 1 1 calc R
O2 O 0.06990(15) 0.51297(14) 0.6692(5) 0.0332(9) Uani 1 1 d .
H2B H 0.0759 0.4896 0.6728 0.050 Uiso 1 1 calc R
B1 B 0.0621(4) 0.6193(4) 0.0874(13) 0.060(2) Uani 1 1 d .
F2 F 0.0612(4) 0.6600(3) 0.0932(19) 0.219(6) Uani 1 1 d .
F3 F 0.0983(3) 0.6204(3) 0.1847(12) 0.148(3) Uani 1 1 d .
F4 F 0.0167(2) 0.5786(3) 0.1312(10) 0.119(2) Uani 1 1 d .
F1 F 0.0724(5) 0.6067(6) -0.0549(11) 0.223(6) Uani 1 1 d .
O1W O 0.1738(3) 0.6177(3) -0.0928(8) 0.088(2) Uani 1 1 d .
O2W O 0.2338(10) 0.5670(10) 0.014(3) 0.087(8) Uiso 0.25 1 d P
H1WA H 0.1691 0.5953 -0.0115 0.131 Uiso 1 1 d R
H1WB H 0.2006 0.6280 -0.1545 0.131 Uiso 1 1 d R

loop_
_atom_site_aniso_label
_atom_site_aniso_U_11
_atom_site_aniso_U_22
_atom_site_aniso_U_33
_atom_site_aniso_U_23
_atom_site_aniso_U_13
_atom_site_aniso_U_12
Cu1 0.0273(6) 0.0173(5) 0.0370(6) -0.0046(4) -0.0026(4) 0.0095(4)
N1 0.040(3) 0.023(2) 0.036(3) 0.001(2) 0.003(2) 0.016(2)
N2 0.075(5) 0.064(4) 0.074(5) 0.003(4) 0.034(4) 0.035(4)
N3 0.028(2) 0.022(2) 0.031(3) -0.0019(19) -0.0033(19) 0.014(2)
N4 0.040(3) 0.020(2) 0.042(3) -0.002(2) -0.004(2) 0.010(2)
C1 0.066(5) 0.032(3) 0.042(4) -0.003(3) 0.002(3) 0.023(3)
C2 0.099(7) 0.053(5) 0.044(5) -0.005(4) 0.022(5) 0.035(5)
C3 0.051(4) 0.048(4) 0.066(5) 0.004(4) 0.021(4) 0.028(4)
C4 0.036(3) 0.022(3) 0.048(4) 0.005(3) 0.010(3) 0.018(3)
C5 0.026(3) 0.025(3) 0.050(4) -0.002(3) -0.003(3) 0.014(2)
C6 0.029(3) 0.019(3) 0.034(3) 0.000(2) -0.002(2) 0.011(2)
C7 0.029(3) 0.025(3) 0.041(3) -0.002(2) -0.004(3) 0.008(2)
C8 0.046(4) 0.026(3) 0.045(4) -0.003(3) -0.005(3) 0.022(3)
C9 0.035(3) 0.029(3) 0.040(3) -0.003(3) -0.004(3) 0.021(3)
O1 0.029(2) 0.043(3) 0.076(3) -0.009(2) -0.013(2) 0.019(2)
O2 0.037(2) 0.026(2) 0.042(2) 0.0033(17) -0.0001(18) 0.0203(19)
B1 0.057(6) 0.055(6) 0.071(6) -0.006(5) -0.006(5) 0.030(5)
F2 0.174(9) 0.069(5) 0.417(19) -0.015(8) -0.087(11) 0.064(6)
F3 0.126(6) 0.100(5) 0.180(8) 0.026(5) -0.068(6) 0.027(5)
F4 0.079(4) 0.095(5) 0.175(7) 0.014(5) 0.018(4) 0.038(4)
F1 0.208(11) 0.364(18) 0.094(6) -0.003(8) 0.055(7) 0.139(12)
O1W 0.097(5) 0.081(5) 0.070(4) 0.002(3) -0.003(4) 0.032(4)

loop_
_atom_type_symbol
_atom_type_description
_atom_type_scat_dispersion_real
_atom_type_scat_dispersion_imag
_atom_type_scat_source
C C 0.0033 0.0016 'International Tables Vol C Tables 4.2.6.8 and 6.1.1.4'
H H 0.0000 0.0000 'International Tables Vol C Tables 4.2.6.8 and 6.1.1.4'
B B 0.0013 0.0007 'International Tables Vol C Tables 4.2.6.8 and 6.1.1.4'
N N 0.0061 0.0033 'International Tables Vol C Tables 4.2.6.8 and 6.1.1.4'
O O 0.0106 0.0060 'International Tables Vol C Tables 4.2.6.8 and 6.1.1.4'
F F 0.0171 0.0103 'International Tables Vol C Tables 4.2.6.8 and 6.1.1.4'
Cu Cu 0.3201 1.2651 'International Tables Vol C Tables 4.2.6.8 and 6.1.1.4'

loop_
_geom_angle_atom_site_label_1
_geom_angle_atom_site_label_2
_geom_angle_atom_site_label_3
_geom_angle
_geom_angle_site_symmetry_1
_geom_angle_site_symmetry_3
N1 Cu1 N1 180.000(1) 10_566 .
N1 Cu1 N3 91.62(19) 10_566 .
N1 Cu1 N3 88.38(19) . .
N1 Cu1 N3 88.38(19) 10_566 10_566
N1 Cu1 N3 91.62(19) . 10_566
N3 Cu1 N3 180.000(1) . 10_566
N1 Cu1 O2 75.83(17) 10_566 10_566
N1 Cu1 O2 104.17(17) . 10_566
N3 Cu1 O2 107.40(15) . 10_566
N3 Cu1 O2 72.60(15) 10_566 10_566
N1 Cu1 O2 104.17(17) 10_566 .
N1 Cu1 O2 75.83(17) . .
N3 Cu1 O2 72.60(15) . .
N3 Cu1 O2 107.40(15) 10_566 .
O2 Cu1 O2 180.000(1) 10_566 .
C1 N1 C4 118.6(6) . .
C1 N1 Cu1 125.7(5) . .
C4 N1 Cu1 115.7(4) . .
C3 N2 C2 117.2(7) . .
C6 N3 C9 118.6(5) . .
C6 N3 Cu1 115.0(3) . .
C9 N3 Cu1 126.4(4) . .
C8 N4 C7 117.7(5) . .
N1 C1 C2 119.8(8) . .
N1 C1 H1A 120.1 . .
C2 C1 H1A 120.1 . .
N2 C2 C1 122.4(8) . .
N2 C2 H2A 118.8 . .
C1 C2 H2A 118.8 . .
N2 C3 C4 121.8(8) . .
N2 C3 H3A 119.1 . .
C4 C3 H3A 119.1 . .
N1 C4 C3 120.1(6) . .
N1 C4 C5 115.0(5) . .
C3 C4 C5 124.9(6) . .
O1 C5 O2 113.8(5) . .
O1 C5 C4 108.7(5) . .
O2 C5 C4 109.5(5) . .
O1 C5 C6 113.9(5) . .
O2 C5 C6 103.2(4) . .
C4 C5 C6 107.4(5) . .
N3 C6 C7 120.2(5) . .
N3 C6 C5 115.2(5) . .
C7 C6 C5 124.6(5) . .
N4 C7 C6 121.1(5) . .
N4 C7 H7A 119.4 . .
C6 C7 H7A 119.4 . .
N4 C8 C9 122.1(5) . .
N4 C8 H8A 118.9 . .
C9 C8 H8A 118.9 . .
N3 C9 C8 120.2(6) . .
N3 C9 H9A 119.9 . .
C8 C9 H9A 119.9 . .
C5 O1 H1B 109.5 . .
C5 O2 Cu1 93.9(3) . .
C5 O2 H2B 109.5 . .
Cu1 O2 H2B 116.2 . .
F2 B1 F1 116.4(13) . .
F2 B1 F3 111.9(10) . .
F1 B1 F3 103.2(10) . .
F2 B1 F4 111.9(10) . .
F1 B1 F4 104.6(10) . .
F3 B1 F4 108.1(9) . .
H1WA O1W H1WB 117.7 . .

loop_
_geom_bond_atom_site_label_1
_geom_bond_atom_site_label_2
_geom_bond_distance
_geom_bond_site_symmetry_2
Cu1 N1 1.997(5) 10_566
Cu1 N1 1.997(5) .
Cu1 N3 2.029(4) .
Cu1 N3 2.029(4) 10_566
Cu1 O2 2.413(4) 10_566
Cu1 O2 2.413(4) .
N1 C1 1.321(8) .
N1 C4 1.347(8) .
N2 C3 1.312(11) .
N2 C2 1.333(12) .
N3 C6 1.339(7) .
N3 C9 1.339(7) .
N4 C8 1.323(8) .
N4 C7 1.340(8) .
C1 C2 1.376(11) .
C1 H1A 0.9300 .
C2 H2A 0.9300 .
C3 C4 1.379(9) .
C3 H3A 0.9300 .
C4 C5 1.509(9) .
C5 O1 1.382(7) .
C5 O2 1.422(7) .
C5 C6 1.525(7) .
C6 C7 1.392(8) .
C7 H7A 0.9300 .
C8 C9 1.378(8) .
C8 H8A 0.9300 .
C9 H9A 0.9300 .
O1 H1B 0.8200 .
O2 H2B 0.8200 .
B1 F2 1.257(12) .
B1 F1 1.324(13) .
B1 F3 1.353(12) .
B1 F4 1.369(12) .
O1W H1WA 0.9166 .
O1W H1WB 0.8781 .

loop_
_geom_torsion_atom_site_label_1
_geom_torsion_atom_site_label_2
_geom_torsion_atom_site_label_3
_geom_torsion_atom_site_label_4
_geom_torsion
_geom_torsion_site_symmetry_1
N1 Cu1 N1 C1 -31(100) 10_566
N3 Cu1 N1 C1 -129.5(5) .
N3 Cu1 N1 C1 50.5(5) 10_566
O2 Cu1 N1 C1 -22.0(5) 10_566
O2 Cu1 N1 C1 158.0(5) .
N1 Cu1 N1 C4 146(100) 10_566
N3 Cu1 N1 C4 48.3(4) .
N3 Cu1 N1 C4 -131.7(4) 10_566
O2 Cu1 N1 C4 155.8(4) 10_566
O2 Cu1 N1 C4 -24.2(4) .
N1 Cu1 N3 C6 132.0(4) 10_566
N1 Cu1 N3 C6 -48.0(4) .
N3 Cu1 N3 C6 -149(100) 10_566
O2 Cu1 N3 C6 -152.3(4) 10_566
O2 Cu1 N3 C6 27.7(4) .
N1 Cu1 N3 C9 -49.1(5) 10_566
N1 Cu1 N3 C9 130.9(5) .
N3 Cu1 N3 C9 30(100) 10_566
O2 Cu1 N3 C9 26.5(5) 10_566
O2 Cu1 N3 C9 -153.5(5) .
C4 N1 C1 C2 -1.5(9) .
Cu1 N1 C1 C2 176.3(5) .
C3 N2 C2 C1 -1.0(12) .
N1 C1 C2 N2 1.7(12) .
C2 N2 C3 C4 0.2(12) .
C1 N1 C4 C3 0.7(8) .
Cu1 N1 C4 C3 -177.3(5) .
C1 N1 C4 C5 178.6(5) .
Cu1 N1 C4 C5 0.6(6) .
N2 C3 C4 N1 0.0(10) .
N2 C3 C4 C5 -177.7(6) .
N1 C4 C5 O1 169.1(5) .
C3 C4 C5 O1 -13.1(8) .
N1 C4 C5 O2 44.2(6) .
C3 C4 C5 O2 -138.0(6) .
N1 C4 C5 C6 -67.2(6) .
C3 C4 C5 C6 110.6(7) .
C9 N3 C6 C7 -2.3(8) .
Cu1 N3 C6 C7 176.7(4) .
C9 N3 C6 C5 -179.9(5) .
Cu1 N3 C6 C5 -1.0(6) .
O1 C5 C6 N3 -172.3(5) .
O2 C5 C6 N3 -48.4(6) .
C4 C5 C6 N3 67.2(6) .
O1 C5 C6 C7 10.2(9) .
O2 C5 C6 C7 134.0(6) .
C4 C5 C6 C7 -110.3(6) .
C8 N4 C7 C6 -1.1(9) .
N3 C6 C7 N4 1.9(9) .
C5 C6 C7 N4 179.3(6) .
C7 N4 C8 C9 0.8(9) .
C6 N3 C9 C8 2.0(9) .
Cu1 N3 C9 C8 -176.8(4) .
N4 C8 C9 N3 -1.3(10) .
O1 C5 O2 Cu1 -175.7(4) .
C4 C5 O2 Cu1 -53.8(4) .
C6 C5 O2 Cu1 60.4(4) .
N1 Cu1 O2 C5 -137.3(3) 10_566
N1 Cu1 O2 C5 42.7(3) .
N3 Cu1 O2 C5 -50.1(3) .
N3 Cu1 O2 C5 129.9(3) 10_566
O2 Cu1 O2 C5 51(100) 10_566
